data_7228952
loop_
_publ_author_name
'Manna, Utsab'
'Das, Gopal'

_publ_section_title
;
 Anion Binding Consistency by influence of Aromatic meta-disubstitution of
 a Simple Urea Receptor: Regular Entrapment of Hydrated Halide and
 Oxyanion clusters
;
_journal_name_full CrystEngComm
_journal_paper_doi 10.1039/C7CE01155E
_journal_year 2017
_chemical_formula_moiety '3(C24 H14 F12 N4 O2), 4(C16 H36 N), 2(O4 S), 2(O)'
_chemical_formula_sum 'C136 H186 F36 N16 O16 S2'
_chemical_formula_weight 3049.13
_space_group_crystal_system monoclinic
_space_group_IT_number 14
_space_group_name_Hall '-P 2ybc'
_space_group_name_H-M_alt 'P 1 21/c 1'
_symmetry_space_group_name_Hall '-P 2ybc'
_symmetry_space_group_name_H-M 'P 1 21/c 1'
_atom_sites_solution_hydrogens geom
_audit_creation_method SHELXL-2014/7
_audit_update_record
;
2017-05-20 deposited with the CCDC.
2017-08-22 downloaded from the CCDC.
;
_cell_angle_alpha 90
_cell_angle_beta 96.970(3)
_cell_angle_gamma 90
_cell_formula_units_Z 4
_cell_length_a 22.4903(8)
_cell_length_b 22.6667(7)
_cell_length_c 31.1019(13)
_cell_measurement_reflns_used 8266
_cell_measurement_temperature 298(2)
_cell_measurement_theta_max 21.3660
_cell_measurement_theta_min 3.3970
_cell_volume 15738.0(10)
_computing_cell_refinement 'Bruker SMART'
_computing_data_collection 'Bruker SMART'
_computing_data_reduction 'Bruker SAINT'
_computing_molecular_graphics 'Bruker SHEXTL'
_computing_publication_material 'Bruker SHEXTL'
_computing_structure_refinement 'SHELXL-2014/7 (Sheldrick, 2014)'
_computing_structure_solution 'Bruker SHEXTL'
_diffrn_ambient_temperature 298(2)
_diffrn_measured_fraction_theta_full 0.998
_diffrn_measured_fraction_theta_max 0.866
_diffrn_measurement_device_type 'CCD and area detector'
_diffrn_measurement_method 'phi and omega scans'
_diffrn_radiation_type MoK\a
_diffrn_radiation_wavelength 0.71073
_diffrn_reflns_av_R_equivalents 0.0625
_diffrn_reflns_av_unetI/netI 0.1670
_diffrn_reflns_Laue_measured_fraction_full 0.998
_diffrn_reflns_Laue_measured_fraction_max 0.866
_diffrn_reflns_limit_h_max 29
_diffrn_reflns_limit_h_min -28
_diffrn_reflns_limit_k_max 30
_diffrn_reflns_limit_k_min -29
_diffrn_reflns_limit_l_max 39
_diffrn_reflns_limit_l_min -41
_diffrn_reflns_number 71348
_diffrn_reflns_point_group_measured_fraction_full 0.998
_diffrn_reflns_point_group_measured_fraction_max 0.866
_diffrn_reflns_theta_full 25.242
_diffrn_reflns_theta_max 28.876
_diffrn_reflns_theta_min 2.897
_diffrn_source 'sealed tube'
_exptl_absorpt_coefficient_mu 0.138
_exptl_absorpt_correction_type multi-scan
_exptl_absorpt_process_details SADABS
_exptl_crystal_colour colourless
_exptl_crystal_density_diffrn 1.287
_exptl_crystal_description block
_exptl_crystal_F_000 6392.0
_exptl_crystal_size_max 0.27
_exptl_crystal_size_mid 0.24
_exptl_crystal_size_min 0.20
_exptl_transmission_factor_max 0.973
_exptl_transmission_factor_min 0.963
_refine_diff_density_max 0.417
_refine_diff_density_min -0.382
_refine_diff_density_rms 0.054
_refine_ls_extinction_coef 0.00013(7)
_refine_ls_extinction_expression Fc^*^=kFc[1+0.001xFc^2^\l^3^/sin(2\q)]^-1/4^
_refine_ls_extinction_method 'SHELXL-2014/7 (Sheldrick 2014'
_refine_ls_goodness_of_fit_ref 1.040
_refine_ls_hydrogen_treatment constr
_refine_ls_matrix_type full
_refine_ls_number_parameters 1890
_refine_ls_number_reflns 38839
_refine_ls_number_restraints 18
_refine_ls_restrained_S_all 1.152
_refine_ls_R_factor_all 0.2880
_refine_ls_R_factor_gt 0.1072
_refine_ls_shift/su_max 0.005
_refine_ls_shift/su_mean 0.002
_refine_ls_structure_factor_coef Fsqd
_refine_ls_weighting_details 'w=1/[\s^2^(Fo^2^)+(0.1000P)^2^+0.0010P] where P=(Fo^2^+2Fc^2^)/3'
_refine_ls_weighting_scheme calc
_refine_ls_wR_factor_gt 0.2547
_refine_ls_wR_factor_ref 0.3371
_reflns_Friedel_coverage 0.000
_reflns_number_gt 29512
_reflns_number_total 38839
_reflns_threshold_expression 'I > 2\s(I)'
_cod_data_source_file c7ce01155e2.cif
_cod_data_source_block L-TBASO4_H2O
_cod_database_code 7228952
_shelx_shelxl_version_number 2014/7
_shelx_space_group_comment
;
The symmetry employed for this shelxl refinement is uniquely defined
by the following loop, which should always be used as a source of
symmetry information in preference to the above space-group names.
They are only intended as comments.
;

loop_
_space_group_symop_operation_xyz
'x, y, z'
'-x, y+1/2, -z+1/2'
'-x, -y, -z'
'x, -y-1/2, z-1/2'

loop_
_atom_site_label
_atom_site_type_symbol
_atom_site_fract_x
_atom_site_fract_y
_atom_site_fract_z
_atom_site_U_iso_or_equiv
_atom_site_adp_type
_atom_site_occupancy
_atom_site_site_symmetry_order
_atom_site_calc_flag
_atom_site_refinement_flags_posn
_atom_site_refinement_flags_adp
_atom_site_refinement_flags_occupancy
S1 S 0.93241(6) 0.48465(6) 0.21138(6) 0.0737(4) Uani 1 1 d . . .
S2 S 0.43010(6) 0.33777(6) 0.27793(5) 0.0730(4) Uani 1 1 d . . .
O9 O 0.96329(14) 0.54277(14) 0.21404(13) 0.0838(11) Uani 1 1 d . . .
O8 O 0.97736(14) 0.43829(15) 0.22284(15) 0.0977(13) Uani 1 1 d . . .
O6 O 0.39241(16) 0.12214(15) 0.35916(12) 0.0787(11) Uani 1 1 d . . .
O13 O 0.38211(18) 0.32791(17) 0.30476(14) 0.1089(15) Uani 1 1 d . . .
O3 O 0.28081(15) 0.50770(17) 0.32962(13) 0.0868(12) Uani 1 1 d . . .
O7 O 0.90415(15) 0.47543(16) 0.16739(12) 0.0829(11) Uani 1 1 d . . .
O5 O 0.47176(19) -0.03467(18) 0.35130(13) 0.1025(14) Uani 1 1 d . . .
O11 O 0.46578(18) 0.28515(16) 0.27899(15) 0.1070(15) Uani 1 1 d . . .
O2 O 0.0965(2) 0.76243(17) 0.35870(14) 0.1061(15) Uani 1 1 d . . .
N11 N 0.42943(17) 0.17155(17) 0.30443(14) 0.0686(12) Uani 1 1 d . . .
H11N H 0.4366 0.2065 0.2957 0.082 Uiso 1 1 calc R U .
O10 O 0.88831(15) 0.48499(17) 0.24213(13) 0.0873(12) Uani 1 1 d . . .
N10 N 0.50172(19) -0.03148(19) 0.28447(16) 0.0782(13) Uani 1 1 d . . .
H10N H 0.5175 -0.0530 0.2661 0.094 Uiso 1 1 calc R U .
N12 N 0.38203(17) 0.22201(17) 0.35357(13) 0.0645(11) Uani 1 1 d . . .
H12N H 0.3900 0.2518 0.3382 0.077 Uiso 1 1 calc R U .
F26 F 0.6118(4) -0.3124(3) 0.3602(2) 0.268(5) Uani 1 1 d . . .
O1 O -0.0546(2) 0.63987(19) 0.35091(14) 0.1069(15) Uani 1 1 d . . .
O4 O 0.16692(16) 0.51941(19) 0.18816(15) 0.1049(15) Uani 1 1 d . . .
F11 F 0.1722(4) 1.0240(2) 0.4669(2) 0.243(4) Uani 1 1 d . . .
F21 F 0.1757(2) 0.7154(3) 0.0584(2) 0.192(3) Uani 1 1 d . . .
N6 N 0.29293(16) 0.4166(2) 0.30081(14) 0.0717(12) Uani 1 1 d . . .
H6N H 0.3188 0.3900 0.2963 0.086 Uiso 1 1 calc R U .
N3 N 0.04279(19) 0.82181(19) 0.30995(16) 0.0819(14) Uani 1 1 d . . .
H3N H 0.0318 0.8577 0.3047 0.098 Uiso 1 1 calc R U .
F18 F 0.3499(2) 0.6768(2) 0.3784(2) 0.180(2) Uani 1 1 d . . .
O14 O 0.4036(2) 0.3502(3) 0.23438(15) 0.143(2) Uani 1 1 d . . .
F30 F 0.5310(2) -0.1762(3) 0.51459(15) 0.184(2) Uani 1 1 d . . .
C64 C 0.4004(2) 0.1677(2) 0.34064(17) 0.0569(12) Uani 1 1 d . . .
N5 N 0.37404(17) 0.4669(2) 0.33236(14) 0.0764(13) Uani 1 1 d . . .
H5N H 0.3937 0.4382 0.3228 0.092 Uiso 1 1 calc R U .
N9 N 0.52855(19) -0.10894(19) 0.32804(14) 0.0782(13) Uani 1 1 d . . .
H9N H 0.5442 -0.1215 0.3059 0.094 Uiso 1 1 calc R U .
F10 F 0.2394(3) 0.9931(2) 0.5090(2) 0.213(3) Uani 1 1 d . . .
N1 N -0.0806(2) 0.55201(19) 0.31776(16) 0.0819(13) Uani 1 1 d . . .
H1N H -0.0886 0.5360 0.2926 0.098 Uiso 1 1 calc R U .
N7 N 0.09848(17) 0.4756(2) 0.22589(15) 0.0750(13) Uani 1 1 d . . .
H7N H 0.0613 0.4751 0.2298 0.090 Uiso 1 1 calc R U .
F9 F 0.3016(4) 0.7869(3) 0.5004(2) 0.256(4) Uani 1 1 d . . .
N8 N 0.06915(18) 0.5495(2) 0.17970(15) 0.0806(14) Uani 1 1 d . . .
H8N H 0.0355 0.5454 0.1899 0.097 Uiso 1 1 calc R U .
N16 N 0.72417(18) 0.4939(2) 0.18353(17) 0.0820(14) Uani 1 1 d . . .
F27 F 0.6751(2) -0.2765(2) 0.4033(2) 0.180(2) Uani 1 1 d . . .
F28 F 0.5016(3) -0.0967(2) 0.48780(16) 0.174(2) Uani 1 1 d . . .
F25 F 0.6117(3) -0.3243(2) 0.4249(2) 0.208(3) Uani 1 1 d . . .
C63 C 0.4631(2) 0.0685(2) 0.29649(16) 0.0585(13) Uani 1 1 d . . .
H63 H 0.4592 0.0600 0.3253 0.070 Uiso 1 1 calc R U .
C62 C 0.4489(2) 0.1240(2) 0.27975(17) 0.0602(13) Uani 1 1 d . . .
C10 C -0.0276(2) 0.6831(2) 0.2671(2) 0.0643(14) Uani 1 1 d . . .
F33B F 0.2959(4) 0.1850(3) 0.52631(18) 0.100(3) Uani 0.5 1 d . . P
N4 N 0.1048(2) 0.8624(2) 0.36471(16) 0.0852(14) Uani 1 1 d . . .
H4N H 0.0929 0.8951 0.3526 0.102 Uiso 1 1 calc R U .
C65 C 0.3516(2) 0.2336(2) 0.38930(17) 0.0636(14) Uani 1 1 d . . .
O12 O 0.4646(3) 0.3897(2) 0.2910(2) 0.167(2) Uani 1 1 d . . .
C57 C 0.4979(2) -0.0562(2) 0.3233(2) 0.0706(15) Uani 1 1 d . . .
C33 C 0.3125(2) 0.4668(3) 0.32089(19) 0.0689(15) Uani 1 1 d . . .
F29 F 0.4473(2) -0.1686(3) 0.47980(16) 0.194(3) Uani 1 1 d . . .
C39 C 0.1964(2) 0.4470(2) 0.26354(17) 0.0687(15) Uani 1 1 d . . .
H39 H 0.2127 0.4833 0.2575 0.082 Uiso 1 1 calc R U .
C14 C 0.0181(2) 0.7774(2) 0.2807(2) 0.0675(14) Uani 1 1 d . . .
F19 F 0.2208(2) 0.6395(2) 0.08603(18) 0.165(2) Uani 1 1 d . . .
F15A F 0.5848(5) 0.5482(5) 0.4506(6) 0.139(5) Uani 0.5 1 d . . P
C58 C 0.4830(2) 0.0258(2) 0.26988(18) 0.0653(14) Uani 1 1 d . . .
C31 C 0.4072(2) 0.5085(2) 0.35749(18) 0.0633(14) Uani 1 1 d . . .
C34 C 0.2318(2) 0.4056(2) 0.28678(18) 0.0677(14) Uani 1 1 d . . .
C17 C 0.1461(2) 0.8654(3) 0.4030(2) 0.0734(15) Uani 1 1 d . . .
C15 C -0.0048(2) 0.7252(2) 0.29607(19) 0.0683(14) Uani 1 1 d . . .
H15 H -0.0045 0.7191 0.3257 0.082 Uiso 1 1 calc R U .
C66 C 0.3396(2) 0.1921(3) 0.41959(16) 0.0701(15) Uani 1 1 d . . .
H66 H 0.3518 0.1532 0.4169 0.084 Uiso 1 1 calc R U .
C16 C 0.0827(2) 0.8114(3) 0.3458(2) 0.0753(16) Uani 1 1 d . . .
C72 C 0.3338(2) 0.2920(2) 0.39503(18) 0.0734(15) Uani 1 1 d . . .
H72 H 0.3411 0.3204 0.3748 0.088 Uiso 1 1 calc R U .
F34 F 0.2743(6) 0.3845(2) 0.4699(3) 0.292(5) Uani 1 1 d . . .
C56 C 0.5708(2) -0.1967(2) 0.3633(2) 0.0748(16) Uani 1 1 d . . .
H56 H 0.5861 -0.2069 0.3379 0.090 Uiso 1 1 calc R U .
C38 C 0.1367(2) 0.4352(3) 0.24896(18) 0.0703(15) Uani 1 1 d . . .
C55 C 0.5367(2) -0.1438(3) 0.3651(2) 0.0747(16) Uani 1 1 d . . .
C11 C -0.0287(2) 0.6926(2) 0.2224(2) 0.0754(15) Uani 1 1 d . . .
H11 H -0.0443 0.6643 0.2025 0.090 Uiso 1 1 calc R U .
C61 C 0.4536(2) 0.1375(3) 0.23680(19) 0.0811(17) Uani 1 1 d . . .
H61 H 0.4441 0.1750 0.2258 0.097 Uiso 1 1 calc R U .
F14 F 0.5692(2) 0.4576(3) 0.4239(3) 0.199(3) Uani 1 1 d . . .
C50 C 0.5810(2) -0.2321(2) 0.3983(2) 0.0732(16) Uani 1 1 d . . .
N13 N 0.5995(2) 0.2295(3) 0.3715(2) 0.1056(18) Uani 1 1 d . . .
C37 C 0.1132(2) 0.3797(3) 0.25790(19) 0.0818(17) Uani 1 1 d . . .
H37 H 0.0734 0.3710 0.2483 0.098 Uiso 1 1 calc R U .
C40 C 0.1162(3) 0.5157(3) 0.19771(19) 0.0751(16) Uani 1 1 d . . .
C41 C 0.0713(2) 0.5900(3) 0.14623(19) 0.0748(15) Uani 1 1 d . . .
C126 C 0.7616(2) 0.5962(3) 0.1626(2) 0.105(2) Uani 1 1 d . . .
H36D H 0.7430 0.6139 0.1859 0.126 Uiso 1 1 calc R U .
H36C H 0.7337 0.5988 0.1363 0.126 Uiso 1 1 calc R U .
N14 N 0.8612(3) 0.4252(3) 0.6203(2) 0.114(2) Uani 1 1 d D . .
C42 C 0.1248(2) 0.6140(3) 0.1349(2) 0.0813(17) Uani 1 1 d . . .
H41 H 0.1614 0.6026 0.1498 0.098 Uiso 1 1 calc R U .
C24 C 0.1485(2) 0.9180(3) 0.4261(2) 0.0804(16) Uani 1 1 d . . .
H24 H 0.1232 0.9492 0.4166 0.096 Uiso 1 1 calc R U .
C59 C 0.4860(3) 0.0378(3) 0.2269(2) 0.0840(17) Uani 1 1 d . . .
H59 H 0.4969 0.0084 0.2085 0.101 Uiso 1 1 calc R U .
F20 F 0.2084(2) 0.7111(3) 0.1247(2) 0.182(2) Uani 1 1 d . . .
C67 C 0.3093(2) 0.2086(3) 0.45404(19) 0.0788(16) Uani 1 1 d . . .
C30 C 0.3885(2) 0.5653(3) 0.3634(2) 0.0827(17) Uani 1 1 d . . .
H30 H 0.3513 0.5777 0.3501 0.099 Uiso 1 1 calc R U .
C18 C 0.1852(3) 0.8196(3) 0.4165(2) 0.0841(17) Uani 1 1 d . . .
H18 H 0.1842 0.7845 0.4010 0.101 Uiso 1 1 calc R U .
C48 C 0.0180(2) 0.6085(3) 0.12353(18) 0.0790(16) Uani 1 1 d . . .
H48 H -0.0180 0.5935 0.1307 0.095 Uiso 1 1 calc R U .
C32 C 0.4635(2) 0.4912(2) 0.37682(18) 0.0735(15) Uani 1 1 d . . .
H32 H 0.4769 0.4531 0.3727 0.088 Uiso 1 1 calc R U .
N15 N 0.8142(3) 0.8354(3) 0.3694(2) 0.117(2) Uani 1 1 d . . .
C12 C -0.0064(2) 0.7447(3) 0.2088(2) 0.0826(17) Uani 1 1 d . . .
H12 H -0.0072 0.7513 0.1792 0.099 Uiso 1 1 calc R U .
F4 F -0.0672(4) 0.5701(3) 0.48053(19) 0.216(3) Uani 1 1 d . . .
F13 F 0.6010(3) 0.5307(5) 0.4028(4) 0.298(6) Uani 1 1 d . . .
C13 C 0.0174(2) 0.7878(3) 0.2373(2) 0.0836(17) Uani 1 1 d . . .
H13 H 0.0324 0.8228 0.2272 0.100 Uiso 1 1 calc R U .
C26 C 0.4989(3) 0.5297(3) 0.4016(2) 0.0827(17) Uani 1 1 d . . .
C36 C 0.1488(2) 0.3383(3) 0.2809(2) 0.0882(19) Uani 1 1 d . . .
H36 H 0.1328 0.3017 0.2866 0.106 Uiso 1 1 calc R U .
C54 C 0.5154(2) -0.1307(3) 0.4038(2) 0.0823(17) Uani 1 1 d . . .
H54 H 0.4929 -0.0967 0.4060 0.099 Uiso 1 1 calc R U .
C125 C 0.7756(2) 0.5324(3) 0.1729(2) 0.093(2) Uani 1 1 d . . .
H35D H 0.8068 0.5311 0.1974 0.112 Uiso 1 1 calc R U .
H35C H 0.7920 0.5151 0.1484 0.112 Uiso 1 1 calc R U .
C28 C 0.4244(3) 0.6040(3) 0.3886(2) 0.0926(19) Uani 1 1 d . . .
C70 C 0.3058(3) 0.3079(3) 0.4302(2) 0.0853(18) Uani 1 1 d . . .
C35 C 0.2077(3) 0.3503(3) 0.2955(2) 0.0836(17) Uani 1 1 d . . .
H35 H 0.2314 0.3221 0.3111 0.100 Uiso 1 1 calc R U .
C51 C 0.5602(2) -0.2187(3) 0.4368(2) 0.0826(17) Uani 1 1 d . . .
H51 H 0.5682 -0.2432 0.4607 0.099 Uiso 1 1 calc R U .
C60 C 0.4727(3) 0.0939(3) 0.2112(2) 0.0953(19) Uani 1 1 d . . .
H60 H 0.4769 0.1023 0.1825 0.114 Uiso 1 1 calc R U .
C21 C 0.2270(3) 0.8787(3) 0.4765(2) 0.0904(19) Uani 1 1 d . . .
H21 H 0.2542 0.8833 0.5013 0.109 Uiso 1 1 calc R U .
F36 F 0.3183(5) 0.4063(2) 0.4191(4) 0.280(6) Uani 1 1 d . . .
C121 C 0.6744(2) 0.4919(3) 0.1463(2) 0.0931(19) Uani 1 1 d . . .
H31C H 0.6576 0.5312 0.1421 0.112 Uiso 1 1 calc R U .
H31D H 0.6430 0.4662 0.1542 0.112 Uiso 1 1 calc R U .
C52 C 0.5269(3) -0.1671(3) 0.4389(2) 0.0796(16) Uani 1 1 d . . .
C133 C 0.7517(3) 0.4336(3) 0.1940(3) 0.117(2) Uani 1 1 d . . .
H43D H 0.7826 0.4380 0.2184 0.140 Uiso 1 1 calc R U .
H43C H 0.7712 0.4208 0.1694 0.140 Uiso 1 1 calc R U .
C19 C 0.2255(3) 0.8273(3) 0.4534(2) 0.0822(17) Uani 1 1 d . . .
C129 C 0.6956(2) 0.5182(3) 0.2221(2) 0.094(2) Uani 1 1 d . . .
H39C H 0.6782 0.5564 0.2140 0.113 Uiso 1 1 calc R U .
H39D H 0.6629 0.4922 0.2274 0.113 Uiso 1 1 calc R U .
C43 C 0.1228(3) 0.6546(3) 0.1016(2) 0.0852(17) Uani 1 1 d . . .
C22 C 0.1882(3) 0.9236(3) 0.4627(2) 0.0854(18) Uani 1 1 d . . .
C46 C 0.0174(3) 0.6489(3) 0.0904(2) 0.094(2) Uani 1 1 d . . .
C105 C 0.8217(3) 0.7916(3) 0.4073(2) 0.118(2) Uani 1 1 d . . .
H15C H 0.7845 0.7696 0.4063 0.142 Uiso 1 1 calc R U .
H15D H 0.8255 0.8145 0.4338 0.142 Uiso 1 1 calc R U .
C27 C 0.4809(3) 0.5873(3) 0.40867(19) 0.0874(18) Uani 1 1 d . . .
H27 H 0.5052 0.6134 0.4259 0.105 Uiso 1 1 calc R U .
C69 C 0.2922(3) 0.2662(3) 0.4592(2) 0.0900(19) Uani 1 1 d . . .
H69 H 0.2715 0.2767 0.4822 0.108 Uiso 1 1 calc R U .
C7 C -0.0891(3) 0.5175(3) 0.3527(2) 0.0902(19) Uani 1 1 d . . .
F5 F -0.0747(6) 0.4827(3) 0.5020(2) 0.303(6) Uani 1 1 d . . .
C49 C 0.6183(4) -0.2856(3) 0.3942(3) 0.109(2) Uani 1 1 d . . .
F8 F 0.3011(5) 0.7685(5) 0.4423(3) 0.300(6) Uani 1 1 d . . .
F23 F -0.0428(3) 0.6702(5) 0.0253(2) 0.251(4) Uani 1 1 d . . .
F31 F 0.3327(4) 0.1257(4) 0.4960(3) 0.247(4) Uani 1 1 d . . .
F17 F 0.4080(5) 0.6835(5) 0.4321(3) 0.335(8) Uani 1 1 d . . .
C117 C 0.8716(4) 0.8717(3) 0.3672(2) 0.125(3) Uani 1 1 d . . .
H27D H 0.9034 0.8453 0.3611 0.150 Uiso 1 1 calc R U .
H27C H 0.8647 0.8993 0.3433 0.150 Uiso 1 1 calc R U .
C4 C -0.0955(4) 0.4982(4) 0.4280(3) 0.128(3) Uani 1 1 d . . .
C78 C 0.5452(3) 0.2893(4) 0.4260(2) 0.115(2) Uani 1 1 d . . .
H78B H 0.5589 0.2623 0.4494 0.138 Uiso 1 1 calc R U .
H78A H 0.5740 0.3212 0.4264 0.138 Uiso 1 1 calc R U .
C68 C 0.2941(5) 0.1648(4) 0.4864(4) 0.119(3) Uani 1 1 d . . .
C6 C -0.0870(3) 0.5385(3) 0.3949(2) 0.109(2) Uani 1 1 d . . .
H6 H -0.0801 0.5782 0.4010 0.130 Uiso 1 1 calc R U .
C2 C -0.1077(4) 0.4191(4) 0.3775(4) 0.143(3) Uani 1 1 d . . .
C98 C 0.8979(4) 0.3461(4) 0.5702(3) 0.146(3) Uani 1 1 d D . .
H98B H 0.8649 0.3505 0.5473 0.176 Uiso 1 1 calc R U .
H98A H 0.8866 0.3160 0.5899 0.176 Uiso 1 1 calc R U .
C79 C 0.4853(3) 0.3137(4) 0.4330(3) 0.134(3) Uani 1 1 d . . .
H79B H 0.4716 0.3397 0.4091 0.161 Uiso 1 1 calc R U .
H79A H 0.4570 0.2814 0.4326 0.161 Uiso 1 1 calc R U .
C122 C 0.6934(3) 0.4703(4) 0.1030(2) 0.125(3) Uani 1 1 d . . .
H32D H 0.7180 0.5002 0.0915 0.150 Uiso 1 1 calc R U .
H32C H 0.7173 0.4348 0.1080 0.150 Uiso 1 1 calc R U .
C73 C 0.6216(3) 0.1812(4) 0.4041(3) 0.129(3) Uani 1 1 d . . .
H73A H 0.6618 0.1699 0.3991 0.155 Uiso 1 1 calc R U .
H73B H 0.6243 0.1978 0.4330 0.155 Uiso 1 1 calc R U .
C127 C 0.8185(3) 0.6292(3) 0.1565(3) 0.134(3) Uani 1 1 d . . .
H37D H 0.8470 0.6235 0.1822 0.161 Uiso 1 1 calc R U .
H37C H 0.8356 0.6118 0.1323 0.161 Uiso 1 1 calc R U .
C45 C 0.0691(3) 0.6727(3) 0.0794(2) 0.105(2) Uani 1 1 d . . .
H45 H 0.0681 0.7006 0.0573 0.127 Uiso 1 1 calc R U .
C8 C -0.0994(3) 0.4561(3) 0.3448(3) 0.120(3) Uani 1 1 d . . .
H8 H -0.1005 0.4415 0.3168 0.144 Uiso 1 1 calc R U .
C53 C 0.5033(4) -0.1523(5) 0.4805(3) 0.119(3) Uani 1 1 d . . .
C113 C 0.7600(4) 0.8741(4) 0.3753(3) 0.132(3) Uani 1 1 d . . .
H23D H 0.7270 0.8484 0.3801 0.159 Uiso 1 1 calc R U .
H23C H 0.7698 0.8974 0.4014 0.159 Uiso 1 1 calc R U .
C128 C 0.8110(3) 0.6934(4) 0.1487(3) 0.145(3) Uani 1 1 d . . .
H38C H 0.7982 0.7002 0.1185 0.218 Uiso 1 1 calc R U .
H38E H 0.8486 0.7130 0.1568 0.218 Uiso 1 1 calc R U .
H38D H 0.7816 0.7086 0.1656 0.218 Uiso 1 1 calc R U .
C77 C 0.5417(3) 0.2568(3) 0.3828(2) 0.114(2) Uani 1 1 d . . .
H77A H 0.5273 0.2843 0.3600 0.137 Uiso 1 1 calc R U .
H77B H 0.5121 0.2257 0.3829 0.137 Uiso 1 1 calc R U .
C130 C 0.7353(3) 0.5254(3) 0.2633(2) 0.111(2) Uani 1 1 d . . .
H40C H 0.7684 0.5513 0.2588 0.133 Uiso 1 1 calc R U .
H40D H 0.7518 0.4873 0.2728 0.133 Uiso 1 1 calc R U .
C97 C 0.9063(3) 0.4040(4) 0.5947(3) 0.151(3) Uani 1 1 d D . .
H97B H 0.9120 0.4344 0.5736 0.181 Uiso 1 1 calc R U .
H97A H 0.9436 0.4011 0.6139 0.181 Uiso 1 1 calc R U .
F15B F 0.5553(8) 0.5087(10) 0.4687(5) 0.218(8) Uani 0.5 1 d . . P
C80 C 0.4848(4) 0.3476(4) 0.4750(3) 0.151(3) Uani 1 1 d . . .
H80A H 0.4961 0.3217 0.4991 0.226 Uiso 1 1 calc R U .
H80C H 0.4453 0.3627 0.4768 0.226 Uiso 1 1 calc R U .
H80B H 0.5127 0.3797 0.4758 0.226 Uiso 1 1 calc R U .
C114 C 0.7388(5) 0.9155(4) 0.3388(4) 0.164(4) Uani 1 1 d . . .
H24C H 0.7716 0.9405 0.3324 0.197 Uiso 1 1 calc R U .
H24D H 0.7247 0.8931 0.3130 0.197 Uiso 1 1 calc R U .
C85 C 0.5863(3) 0.2065(4) 0.3261(2) 0.127(3) Uani 1 1 d . . .
H85A H 0.5713 0.2388 0.3074 0.152 Uiso 1 1 calc R U .
H85B H 0.5547 0.1773 0.3254 0.152 Uiso 1 1 calc R U .
F7 F 0.2451(4) 0.7298(3) 0.4663(5) 0.350(9) Uani 1 1 d . . .
C109 C 0.8054(4) 0.8031(4) 0.3256(3) 0.140(3) Uani 1 1 d . . .
H19D H 0.8018 0.8330 0.3031 0.168 Uiso 1 1 calc R U .
H19C H 0.8418 0.7813 0.3230 0.168 Uiso 1 1 calc R U .
C74 C 0.5836(3) 0.1263(4) 0.4029(3) 0.139(3) Uani 1 1 d D . .
H74A H 0.5772 0.1105 0.3737 0.166 Uiso 1 1 calc R U .
H74B H 0.5450 0.1351 0.4123 0.166 Uiso 1 1 calc R U .
C123 C 0.6396(3) 0.4576(4) 0.0701(3) 0.141(3) Uani 1 1 d . . .
H33C H 0.6536 0.4426 0.0439 0.169 Uiso 1 1 calc R U .
H33D H 0.6159 0.4268 0.0814 0.169 Uiso 1 1 calc R U .
C99 C 0.9500(4) 0.3256(4) 0.5513(3) 0.157(4) Uani 1 1 d . . .
H99A H 0.9820 0.3187 0.5745 0.188 Uiso 1 1 calc R U .
H99B H 0.9629 0.3570 0.5333 0.188 Uiso 1 1 calc R U .
C3 C -0.1058(5) 0.4399(4) 0.4201(4) 0.163(4) Uani 1 1 d . . .
H3 H -0.1115 0.4143 0.4426 0.196 Uiso 1 1 calc R U .
C86 C 0.6389(4) 0.1792(5) 0.3079(3) 0.167(4) Uani 1 1 d . . .
H86A H 0.6688 0.2092 0.3049 0.200 Uiso 1 1 calc R U .
H86B H 0.6569 0.1494 0.3278 0.200 Uiso 1 1 calc R U .
C131 C 0.7015(3) 0.5507(4) 0.2977(3) 0.140(3) Uani 1 1 d . . .
H41D H 0.6679 0.5251 0.3011 0.169 Uiso 1 1 calc R U .
H41C H 0.6855 0.5888 0.2878 0.169 Uiso 1 1 calc R U .
C20 C 0.2639(4) 0.7737(5) 0.4747(5) 0.202(6) Uani 1 1 d . . .
C119 C 0.9565(5) 0.9302(5) 0.4054(3) 0.178(4) Uani 1 1 d . . .
H29C H 0.9833 0.8973 0.4026 0.214 Uiso 1 1 calc R U .
H29D H 0.9557 0.9542 0.3795 0.214 Uiso 1 1 calc R U .
C118 C 0.8924(4) 0.9061(4) 0.4086(3) 0.147(3) Uani 1 1 d . . .
H28D H 0.8652 0.9385 0.4119 0.177 Uiso 1 1 calc R U .
H28C H 0.8929 0.8804 0.4336 0.177 Uiso 1 1 calc R U .
F6 F -0.1490(5) 0.5330(5) 0.4819(3) 0.314(6) Uani 1 1 d . . .
C23 C 0.1891(4) 0.9782(4) 0.4874(4) 0.136(3) Uani 1 1 d . . .
C110 C 0.7524(4) 0.7599(4) 0.3152(3) 0.174(4) Uani 1 1 d D . .
H20D H 0.7503 0.7331 0.3393 0.209 Uiso 1 1 calc R U .
H20C H 0.7150 0.7816 0.3103 0.209 Uiso 1 1 calc R U .
C44 C 0.1800(4) 0.6796(5) 0.0902(4) 0.127(3) Uani 1 1 d . . .
C76 C 0.5832(5) 0.0232(4) 0.4331(4) 0.201(5) Uani 1 1 d D . .
H76A H 0.5446 0.0301 0.4423 0.301 Uiso 1 1 calc R U .
H76C H 0.6050 -0.0046 0.4523 0.301 Uiso 1 1 calc R U .
H76B H 0.5782 0.0075 0.4042 0.301 Uiso 1 1 calc R U .
C124 C 0.6012(4) 0.5085(4) 0.0589(3) 0.140(3) Uani 1 1 d . . .
H34C H 0.5913 0.5269 0.0849 0.210 Uiso 1 1 calc R U .
H34D H 0.5651 0.4959 0.0417 0.210 Uiso 1 1 calc R U .
H34E H 0.6219 0.5363 0.0427 0.210 Uiso 1 1 calc R U .
C111 C 0.7622(6) 0.7271(6) 0.2766(3) 0.314(11) Uani 1 1 d D . .
H21D H 0.7774 0.7524 0.2553 0.377 Uiso 1 1 calc R U .
H21C H 0.7896 0.6945 0.2834 0.377 Uiso 1 1 calc R U .
F12 F 0.1532(4) 0.9773(3) 0.5158(3) 0.264(5) Uani 1 1 d . . .
C75 C 0.6181(4) 0.0816(4) 0.4339(3) 0.155(3) Uani 1 1 d D . .
H75B H 0.6574 0.0747 0.4250 0.187 Uiso 1 1 calc R U .
H75A H 0.6234 0.0975 0.4631 0.187 Uiso 1 1 calc R U .
F33A F 0.2669(7) 0.1182(6) 0.4656(3) 0.139(4) Uani 0.5 1 d . . P
C132 C 0.7383(4) 0.5587(5) 0.3416(3) 0.180(4) Uani 1 1 d . . .
H42E H 0.7578 0.5222 0.3504 0.271 Uiso 1 1 calc R U .
H42D H 0.7124 0.5701 0.3625 0.271 Uiso 1 1 calc R U .
H42C H 0.7679 0.5888 0.3396 0.271 Uiso 1 1 calc R U .
F16 F 0.4361(4) 0.7025(3) 0.3762(5) 0.299(7) Uani 1 1 d . . .
C101 C 0.8705(5) 0.4899(5) 0.6304(4) 0.175(4) Uani 1 1 d . . .
H11D H 0.8542 0.5109 0.6044 0.210 Uiso 1 1 calc R U .
H11C H 0.8446 0.4991 0.6522 0.210 Uiso 1 1 calc R U .
C115 C 0.6893(5) 0.9524(5) 0.3520(4) 0.182(4) Uani 1 1 d . . .
H25C H 0.7033 0.9735 0.3784 0.219 Uiso 1 1 calc R U .
H25D H 0.6564 0.9271 0.3579 0.219 Uiso 1 1 calc R U .
C5 C -0.0926(8) 0.5198(6) 0.4731(5) 0.185(5) Uani 1 1 d . . .
F35 F 0.2422(5) 0.3831(4) 0.4131(5) 0.311(6) Uani 1 1 d . . .
C120 C 0.9796(5) 0.9655(6) 0.4430(4) 0.221(5) Uani 1 1 d . . .
H30D H 0.9513 0.9958 0.4476 0.332 Uiso 1 1 calc R U .
H30E H 1.0169 0.9832 0.4381 0.332 Uiso 1 1 calc R U .
H30C H 0.9858 0.9406 0.4681 0.332 Uiso 1 1 calc R U .
C93 C 0.7949(3) 0.4142(5) 0.6019(4) 0.199(5) Uani 1 1 d D . .
H93A H 0.7882 0.3721 0.5985 0.239 Uiso 1 1 calc R U .
H93B H 0.7691 0.4287 0.6224 0.239 Uiso 1 1 calc R U .
F24 F -0.0849(3) 0.6366(4) 0.0708(3) 0.270(5) Uani 1 1 d . . .
C94 C 0.7805(5) 0.4410(6) 0.5635(3) 0.209(6) Uani 1 1 d D . .
H94A H 0.8059 0.4261 0.5428 0.251 Uiso 1 1 calc R U .
H94B H 0.7876 0.4831 0.5667 0.251 Uiso 1 1 calc R U .
F22 F -0.0559(4) 0.7181(4) 0.0757(4) 0.314(7) Uani 1 1 d . . .
C100 C 0.9423(5) 0.2744(6) 0.5262(4) 0.279(8) Uani 1 1 d . . .
H10E H 0.9385 0.2411 0.5447 0.419 Uiso 1 1 calc R U .
H10D H 0.9764 0.2690 0.5108 0.419 Uiso 1 1 calc R U .
H10C H 0.9068 0.2780 0.5059 0.419 Uiso 1 1 calc R U .
F32 F 0.2417(5) 0.1622(5) 0.4911(5) 0.311(6) Uani 1 1 d . . .
C9 C -0.0605(2) 0.6096(3) 0.3185(2) 0.0786(16) Uani 1 1 d . . .
N2 N -0.04959(18) 0.62704(19) 0.27820(16) 0.0778(13) Uani 1 1 d . . .
H2N H -0.0567 0.6017 0.2576 0.093 Uiso 1 1 calc R U .
C116 C 0.6673(5) 0.9958(6) 0.3171(5) 0.239(6) Uani 1 1 d . . .
H26C H 0.6919 1.0306 0.3201 0.358 Uiso 1 1 calc R U .
H26E H 0.6266 1.0063 0.3198 0.358 Uiso 1 1 calc R U .
H26D H 0.6694 0.9784 0.2893 0.358 Uiso 1 1 calc R U .
C95 C 0.7139(5) 0.4302(6) 0.5460(4) 0.261(8) Uani 1 1 d D . .
H95B H 0.7050 0.3884 0.5475 0.313 Uiso 1 1 calc R U .
H95A H 0.6884 0.4510 0.5640 0.313 Uiso 1 1 calc R U .
C87 C 0.6205(5) 0.1520(6) 0.2657(4) 0.213(6) Uani 1 1 d . . .
H87A H 0.6067 0.1822 0.2447 0.256 Uiso 1 1 calc R U .
H87B H 0.5877 0.1248 0.2678 0.256 Uiso 1 1 calc R U .
C108 C 0.8193(5) 0.6713(6) 0.4482(6) 0.353(11) Uani 1 1 d D . .
H18D H 0.7849 0.6936 0.4363 0.529 Uiso 1 1 calc R U .
H18C H 0.8134 0.6574 0.4766 0.529 Uiso 1 1 calc R U .
H18E H 0.8247 0.6383 0.4298 0.529 Uiso 1 1 calc R U .
C106 C 0.8725(4) 0.7468(4) 0.4115(3) 0.166(4) Uani 1 1 d D . .
H16D H 0.9104 0.7675 0.4122 0.199 Uiso 1 1 calc R U .
H16C H 0.8683 0.7213 0.3863 0.199 Uiso 1 1 calc R U .
C96 C 0.7007(7) 0.4518(9) 0.4986(5) 0.388(14) Uani 1 1 d D . .
H96C H 0.7365 0.4681 0.4894 0.582 Uiso 1 1 calc R U .
H96A H 0.6701 0.4814 0.4967 0.582 Uiso 1 1 calc R U .
H96B H 0.6874 0.4191 0.4802 0.582 Uiso 1 1 calc R U .
F2 F -0.1548(10) 0.3471(7) 0.3371(8) 0.390(12) Uani 1 1 d . . .
F1 F -0.1394(8) 0.3281(3) 0.3967(4) 0.352(7) Uani 1 1 d . . .
F3 F -0.0697(6) 0.3304(4) 0.3642(6) 0.348(7) Uani 1 1 d . . .
C29 C 0.4026(5) 0.6652(4) 0.3915(6) 0.175(5) Uani 1 1 d . . .
C25 C 0.5604(4) 0.5135(5) 0.4251(5) 0.139(4) Uani 1 1 d . . .
C88 C 0.6726(8) 0.1200(9) 0.2513(5) 0.372(11) Uani 1 1 d . . .
H88A H 0.6655 0.1133 0.2206 0.558 Uiso 1 1 calc R U .
H88C H 0.6775 0.0828 0.2661 0.558 Uiso 1 1 calc R U .
H88B H 0.7082 0.1432 0.2580 0.558 Uiso 1 1 calc R U .
C71 C 0.2984(7) 0.3741(5) 0.4407(5) 0.225(7) Uani 1 1 d . . .
C47 C -0.0404(4) 0.6664(6) 0.0648(4) 0.150(4) Uani 1 1 d . . .
C1 C -0.1185(9) 0.3516(10) 0.3620(11) 0.274(16) Uani 1 1 d . . .
C112 C 0.7022(5) 0.7066(6) 0.2619(4) 0.331(10) Uani 1 1 d D . .
H22C H 0.6904 0.6778 0.2819 0.497 Uiso 1 1 calc R U .
H22E H 0.7015 0.6890 0.2338 0.497 Uiso 1 1 calc R U .
H22D H 0.6749 0.7393 0.2603 0.497 Uiso 1 1 calc R U .
C107 C 0.8736(5) 0.7098(4) 0.4514(4) 0.242(7) Uani 1 1 d D . .
H17D H 0.9094 0.6856 0.4548 0.290 Uiso 1 1 calc R U .
H17C H 0.8746 0.7351 0.4767 0.290 Uiso 1 1 calc R U .
C135 C 0.7512(8) 0.3292(4) 0.2207(6) 0.318(12) Uani 1 1 d D . .
H45D H 0.7937 0.3356 0.2201 0.382 Uiso 1 1 calc R U .
H45C H 0.7431 0.3129 0.2482 0.382 Uiso 1 1 calc R U .
C134 C 0.7096(4) 0.3855(4) 0.2047(4) 0.175(4) Uani 1 1 d . . .
H44D H 0.6821 0.3753 0.1793 0.211 Uiso 1 1 calc R U .
H44C H 0.6865 0.3982 0.2274 0.211 Uiso 1 1 calc R U .
C136 C 0.7199(13) 0.2961(9) 0.1806(7) 0.61(3) Uani 1 1 d D . .
H46C H 0.7493 0.2747 0.1669 0.911 Uiso 1 1 calc R U .
H46E H 0.7000 0.3240 0.1605 0.911 Uiso 1 1 calc R U .
H46D H 0.6910 0.2689 0.1896 0.911 Uiso 1 1 calc R U .
C103 C 0.9353(7) 0.5805(5) 0.6431(5) 0.254(7) Uani 1 1 d D . .
H13D H 0.9070 0.6004 0.6593 0.304 Uiso 1 1 calc R U .
H13C H 0.9749 0.5864 0.6587 0.304 Uiso 1 1 calc R U .
C102 C 0.9215(7) 0.5144(9) 0.6432(6) 0.329(11) Uani 1 1 d . . .
H12D H 0.9501 0.4961 0.6265 0.394 Uiso 1 1 calc R U .
H12C H 0.9321 0.5015 0.6729 0.394 Uiso 1 1 calc R U .
C104 C 0.9334(8) 0.6105(8) 0.5993(4) 0.328(11) Uani 1 1 d D . .
H14D H 0.9192 0.5831 0.5769 0.491 Uiso 1 1 calc R U .
H14C H 0.9729 0.6235 0.5952 0.491 Uiso 1 1 calc R U .
H14E H 0.9070 0.6439 0.5983 0.491 Uiso 1 1 calc R U .
C91 C 0.8583(5) 0.3449(7) 0.7397(4) 0.248(10) Uani 1 1 d D . .
H91A H 0.8895 0.3165 0.7361 0.298 Uiso 1 1 calc R U .
H91B H 0.8738 0.3735 0.7614 0.298 Uiso 1 1 calc R U .
C90 C 0.8391(6) 0.3742(6) 0.6989(3) 0.281(11) Uani 1 1 d D . .
H90B H 0.8045 0.3511 0.6874 0.337 Uiso 1 1 calc R U .
H90A H 0.8227 0.4110 0.7082 0.337 Uiso 1 1 calc R U .
C89 C 0.8644(6) 0.3915(5) 0.6602(3) 0.266(8) Uani 1 1 d D . .
H89A H 0.8714 0.3526 0.6487 0.320 Uiso 1 1 calc R U .
H89B H 0.9037 0.4040 0.6733 0.320 Uiso 1 1 calc R U .
O16 O 0.5672(13) 0.2748(15) 0.2286(6) 0.69(3) Uani 1 1 d . . .
C81 C 0.6493(3) 0.2756(4) 0.3757(3) 0.143(3) Uani 1 1 d . . .
H81A H 0.6855 0.2581 0.3672 0.171 Uiso 1 1 calc R U .
H81B H 0.6577 0.2875 0.4058 0.171 Uiso 1 1 calc R U .
C82 C 0.6329(6) 0.3307(6) 0.3477(6) 0.245(7) Uani 1 1 d D . .
H82B H 0.6206 0.3177 0.3182 0.294 Uiso 1 1 calc R U .
H82A H 0.5986 0.3494 0.3580 0.294 Uiso 1 1 calc R U .
C84 C 0.7089(13) 0.3926(15) 0.3875(11) 0.47(2) Uani 1 1 d . . .
H84B H 0.7355 0.3615 0.3986 0.710 Uiso 1 1 calc R U .
H84A H 0.6784 0.3978 0.4063 0.710 Uiso 1 1 calc R U .
H84C H 0.7311 0.4286 0.3863 0.710 Uiso 1 1 calc R U .
C83 C 0.6825(12) 0.3780(12) 0.3464(9) 0.45(2) Uani 1 1 d D . .
H83A H 0.6652 0.4131 0.3321 0.545 Uiso 1 1 calc R U .
H83B H 0.7129 0.3631 0.3296 0.545 Uiso 1 1 calc R U .
O15 O 0.5887(10) 0.373(3) 0.2688(17) 1.22(6) Uani 1 1 d . . .
C92 C 0.8213(11) 0.3239(13) 0.7491(10) 0.55(3) Uani 1 1 d . . .
H92A H 0.8006 0.3502 0.7664 0.825 Uiso 1 1 calc R U .
H92B H 0.8338 0.2894 0.7658 0.825 Uiso 1 1 calc R U .
H92C H 0.7949 0.3124 0.7239 0.825 Uiso 1 1 calc R U .

loop_
_atom_site_aniso_label
_atom_site_aniso_U_11
_atom_site_aniso_U_22
_atom_site_aniso_U_33
_atom_site_aniso_U_23
_atom_site_aniso_U_13
_atom_site_aniso_U_12
S1 0.0562(7) 0.0537(8) 0.1076(13) -0.0023(9) -0.0041(8) 0.0040(7)
S2 0.0839(9) 0.0503(8) 0.0901(12) 0.0093(8) 0.0320(8) 0.0111(8)
O9 0.079(2) 0.0468(19) 0.131(3) -0.012(2) 0.036(2) -0.0030(19)
O8 0.063(2) 0.055(2) 0.164(4) -0.014(3) -0.032(2) 0.0143(19)
O6 0.101(3) 0.049(2) 0.094(3) 0.011(2) 0.045(2) 0.000(2)
O13 0.124(3) 0.082(3) 0.137(4) 0.042(3) 0.081(3) 0.046(3)
O3 0.066(2) 0.075(3) 0.117(3) -0.027(3) 0.004(2) 0.011(2)
O7 0.091(2) 0.074(3) 0.079(3) -0.007(2) -0.008(2) 0.006(2)
O5 0.140(3) 0.091(3) 0.086(3) 0.017(3) 0.053(3) 0.044(3)
O11 0.112(3) 0.059(2) 0.160(4) 0.022(3) 0.058(3) 0.026(2)
O2 0.144(4) 0.046(2) 0.113(4) 0.006(2) -0.045(3) 0.000(2)
N11 0.084(3) 0.048(2) 0.079(3) 0.002(2) 0.029(2) 0.003(2)
O10 0.069(2) 0.086(3) 0.108(3) 0.004(3) 0.016(2) -0.014(2)
N10 0.101(3) 0.059(3) 0.081(3) 0.003(3) 0.038(3) 0.022(3)
N12 0.081(3) 0.045(2) 0.073(3) 0.003(2) 0.031(2) 0.006(2)
F26 0.380(9) 0.162(5) 0.220(7) -0.110(6) -0.141(7) 0.179(6)
O1 0.171(4) 0.076(3) 0.076(3) -0.013(3) 0.026(3) -0.033(3)
O4 0.061(2) 0.112(3) 0.147(4) 0.050(3) 0.030(2) 0.025(2)
F11 0.371(10) 0.079(3) 0.243(8) -0.051(4) -0.113(8) 0.041(5)
F21 0.146(4) 0.214(5) 0.228(6) 0.128(5) 0.071(4) 0.006(4)
N6 0.050(2) 0.068(3) 0.095(3) -0.015(3) -0.002(2) 0.009(2)
N3 0.097(3) 0.042(2) 0.099(4) -0.005(3) -0.021(3) -0.002(2)
F18 0.131(4) 0.106(3) 0.290(7) -0.060(4) -0.032(4) 0.037(3)
O14 0.128(3) 0.210(6) 0.094(3) 0.072(4) 0.032(3) 0.028(4)
F30 0.202(5) 0.262(7) 0.092(3) 0.050(4) 0.036(3) 0.099(5)
C64 0.057(3) 0.054(3) 0.061(3) 0.004(3) 0.009(2) -0.003(3)
N5 0.055(2) 0.080(3) 0.094(3) -0.017(3) 0.005(2) 0.013(2)
N9 0.111(3) 0.061(3) 0.068(3) 0.013(3) 0.033(3) 0.029(3)
F10 0.190(5) 0.155(5) 0.270(7) -0.119(5) -0.073(5) 0.001(4)
N1 0.107(3) 0.057(3) 0.082(4) -0.002(3) 0.013(3) -0.019(3)
N7 0.052(2) 0.076(3) 0.096(4) 0.023(3) 0.004(2) 0.010(2)
F9 0.265(7) 0.190(6) 0.259(8) -0.075(6) -0.184(7) 0.098(6)
N8 0.062(3) 0.091(3) 0.089(3) 0.027(3) 0.011(2) 0.008(3)
N16 0.055(2) 0.071(3) 0.121(4) -0.002(3) 0.011(3) 0.011(2)
F27 0.099(3) 0.121(4) 0.320(7) -0.008(4) 0.030(4) 0.029(3)
F28 0.292(7) 0.134(4) 0.109(4) 0.003(4) 0.082(4) 0.034(5)
F25 0.246(6) 0.100(3) 0.299(8) 0.083(5) 0.125(6) 0.077(4)
C63 0.073(3) 0.054(3) 0.052(3) 0.009(3) 0.021(2) 0.001(3)
C62 0.058(3) 0.058(3) 0.068(4) -0.003(3) 0.021(2) -0.005(3)
C10 0.075(3) 0.040(3) 0.077(4) -0.012(3) 0.002(3) -0.005(3)
F33B 0.183(7) 0.104(5) 0.023(3) -0.009(4) 0.049(4) -0.051(6)
N4 0.098(3) 0.048(3) 0.100(4) -0.007(3) -0.022(3) -0.007(3)
C65 0.064(3) 0.061(3) 0.067(4) 0.008(3) 0.013(3) 0.007(3)
O12 0.203(5) 0.076(3) 0.233(7) -0.045(4) 0.072(5) -0.041(4)
C57 0.077(3) 0.061(3) 0.078(4) 0.003(3) 0.028(3) 0.010(3)
C33 0.061(3) 0.060(3) 0.085(4) -0.011(3) 0.007(3) 0.001(3)
F29 0.145(4) 0.293(8) 0.161(5) -0.030(5) 0.086(3) -0.030(5)
C39 0.057(3) 0.062(3) 0.087(4) 0.006(3) 0.011(3) 0.008(3)
C14 0.071(3) 0.048(3) 0.078(4) 0.004(3) -0.013(3) 0.003(3)
F19 0.114(3) 0.141(4) 0.255(6) 0.038(4) 0.082(3) 0.018(3)
F15A 0.102(7) 0.122(8) 0.171(12) -0.014(9) -0.068(8) -0.036(6)
C58 0.068(3) 0.058(3) 0.073(4) -0.004(3) 0.021(3) -0.001(3)
C31 0.052(3) 0.064(3) 0.075(4) -0.010(3) 0.009(3) -0.001(3)
C34 0.054(3) 0.066(4) 0.083(4) -0.005(3) 0.007(3) 0.007(3)
C17 0.074(3) 0.054(3) 0.090(5) -0.002(3) 0.001(3) -0.011(3)
C15 0.078(3) 0.047(3) 0.078(4) 0.006(3) 0.004(3) 0.003(3)
C66 0.070(3) 0.073(4) 0.068(4) 0.005(3) 0.013(3) -0.001(3)
C16 0.083(4) 0.051(4) 0.084(4) -0.001(3) -0.021(3) -0.002(3)
C72 0.089(4) 0.053(3) 0.079(4) -0.001(3) 0.013(3) 0.012(3)
F34 0.615(15) 0.104(4) 0.205(7) -0.003(5) 0.249(10) 0.094(7)
C56 0.082(4) 0.060(3) 0.084(4) -0.011(3) 0.018(3) 0.011(3)
C38 0.058(3) 0.070(4) 0.083(4) 0.005(3) 0.007(3) 0.002(3)
C55 0.077(3) 0.068(4) 0.083(4) 0.008(4) 0.024(3) 0.001(3)
C11 0.080(3) 0.062(4) 0.082(5) -0.012(4) 0.002(3) -0.012(3)
C61 0.106(4) 0.066(4) 0.076(4) 0.012(4) 0.031(3) 0.023(3)
F14 0.125(4) 0.127(4) 0.315(9) 0.006(5) -0.090(4) 0.018(3)
C50 0.067(3) 0.051(3) 0.100(5) 0.022(4) 0.001(3) 0.002(3)
N13 0.073(3) 0.129(5) 0.113(5) -0.020(4) 0.005(3) 0.002(4)
C37 0.056(3) 0.086(4) 0.102(5) 0.014(4) 0.004(3) -0.004(3)
C40 0.071(4) 0.076(4) 0.077(4) 0.007(4) 0.004(3) 0.008(3)
C41 0.068(3) 0.076(4) 0.081(4) 0.006(4) 0.012(3) 0.012(3)
C126 0.070(4) 0.085(5) 0.157(7) 0.018(5) 0.003(4) 0.004(4)
N14 0.122(5) 0.094(4) 0.139(5) 0.016(4) 0.060(4) 0.020(4)
C42 0.078(4) 0.074(4) 0.094(5) 0.009(4) 0.021(3) 0.003(3)
C24 0.078(4) 0.063(4) 0.098(5) -0.010(4) 0.000(3) -0.007(3)
C59 0.119(5) 0.067(4) 0.072(4) 0.005(4) 0.035(3) 0.016(4)
F20 0.135(4) 0.183(5) 0.235(6) -0.012(5) 0.049(4) -0.071(4)
C67 0.092(4) 0.076(4) 0.073(4) 0.005(4) 0.030(3) 0.004(4)
C30 0.060(3) 0.078(4) 0.108(5) -0.017(4) 0.005(3) 0.001(3)
C18 0.090(4) 0.063(4) 0.096(5) -0.013(4) -0.002(4) 0.001(3)
C48 0.070(3) 0.087(4) 0.079(4) 0.019(4) 0.004(3) 0.012(3)
C32 0.065(3) 0.060(3) 0.094(4) -0.006(3) 0.002(3) 0.003(3)
N15 0.128(5) 0.125(5) 0.107(5) -0.020(4) 0.050(4) -0.031(4)
C12 0.097(4) 0.074(4) 0.075(4) 0.016(4) 0.002(3) -0.016(4)
F4 0.370(10) 0.173(6) 0.109(4) 0.012(5) 0.047(5) -0.019(7)
F13 0.078(4) 0.317(11) 0.496(17) 0.161(12) 0.016(6) 0.024(5)
C13 0.086(4) 0.060(4) 0.100(5) 0.017(4) -0.007(3) -0.011(3)
C26 0.080(4) 0.073(4) 0.091(5) 0.004(4) -0.006(3) -0.003(4)
C36 0.063(3) 0.066(4) 0.130(5) 0.015(4) -0.008(3) -0.010(3)
C54 0.088(4) 0.071(4) 0.091(5) 0.014(4) 0.025(3) 0.017(3)
C125 0.051(3) 0.091(5) 0.137(6) -0.005(5) 0.009(3) -0.003(3)
C28 0.075(4) 0.077(4) 0.126(6) -0.025(4) 0.012(4) -0.001(4)
C70 0.103(4) 0.068(4) 0.091(5) -0.013(4) 0.038(4) 0.010(4)
C35 0.079(4) 0.063(4) 0.107(5) 0.011(4) 0.006(3) 0.013(3)
C51 0.085(4) 0.086(4) 0.077(4) 0.017(4) 0.012(3) -0.006(4)
C60 0.142(5) 0.084(4) 0.065(4) 0.016(4) 0.031(4) 0.023(4)
C21 0.073(4) 0.111(5) 0.085(5) -0.018(5) -0.003(3) -0.010(4)
F36 0.496(16) 0.082(3) 0.318(10) 0.030(5) 0.280(12) 0.057(6)
C121 0.058(3) 0.095(5) 0.125(5) -0.023(4) 0.004(3) 0.009(3)
C52 0.089(4) 0.076(4) 0.075(4) 0.013(4) 0.019(3) 0.009(4)
C133 0.101(5) 0.070(4) 0.178(8) 0.003(5) 0.014(5) 0.024(4)
C19 0.083(4) 0.079(4) 0.081(4) -0.012(4) -0.005(3) 0.000(4)
C129 0.064(3) 0.091(5) 0.127(6) -0.003(4) 0.015(4) 0.009(3)
C43 0.086(4) 0.078(4) 0.094(5) 0.018(4) 0.020(4) 0.006(4)
C22 0.077(4) 0.069(4) 0.107(5) -0.010(4) -0.004(4) -0.003(4)
C46 0.081(4) 0.104(5) 0.094(5) 0.037(4) -0.010(4) 0.021(4)
C105 0.145(6) 0.111(6) 0.108(6) 0.013(5) 0.050(5) -0.015(5)
C27 0.073(4) 0.099(5) 0.088(4) -0.016(4) 0.001(3) -0.022(4)
C69 0.107(4) 0.090(5) 0.080(4) -0.002(4) 0.043(4) 0.007(4)
C7 0.096(4) 0.080(5) 0.098(5) 0.013(5) 0.027(4) -0.016(4)
F5 0.596(19) 0.199(7) 0.131(5) 0.067(5) 0.114(8) 0.057(9)
C49 0.105(6) 0.053(4) 0.165(8) 0.026(5) -0.002(5) 0.009(4)
F8 0.306(9) 0.373(14) 0.224(8) 0.040(9) 0.045(8) 0.255(11)
F23 0.196(6) 0.402(13) 0.141(5) 0.072(7) -0.037(4) 0.027(6)
F31 0.310(9) 0.195(6) 0.270(9) 0.148(7) 0.171(8) 0.097(8)
F17 0.346(13) 0.265(10) 0.347(11) -0.220(11) -0.154(11) 0.174(10)
C117 0.164(7) 0.116(6) 0.101(6) 0.000(5) 0.043(5) -0.018(6)
C4 0.173(7) 0.119(7) 0.102(7) 0.031(6) 0.052(5) 0.018(6)
C78 0.095(5) 0.148(7) 0.099(5) -0.008(5) -0.001(4) 0.000(5)
C68 0.123(6) 0.082(5) 0.172(10) 0.025(7) 0.094(6) 0.014(6)
C6 0.137(6) 0.091(5) 0.106(6) 0.031(5) 0.051(5) -0.004(4)
C2 0.207(9) 0.082(6) 0.148(8) 0.024(7) 0.053(7) -0.009(6)
C98 0.135(7) 0.158(8) 0.144(8) -0.025(7) 0.010(6) 0.023(6)
C79 0.116(6) 0.156(8) 0.127(7) -0.020(6) 0.008(5) 0.013(6)
C122 0.083(4) 0.156(7) 0.134(6) -0.035(6) 0.000(4) 0.018(5)
C73 0.107(5) 0.126(7) 0.141(7) -0.013(6) -0.034(5) 0.023(5)
C127 0.078(4) 0.111(6) 0.211(9) 0.028(6) 0.013(5) -0.013(5)
C45 0.101(5) 0.095(5) 0.123(6) 0.036(5) 0.028(4) 0.010(4)
C8 0.170(7) 0.073(4) 0.121(6) 0.014(5) 0.039(5) -0.023(5)
C53 0.152(7) 0.130(7) 0.079(6) 0.025(6) 0.026(5) 0.039(6)
C113 0.149(7) 0.126(7) 0.130(7) 0.006(6) 0.047(6) 0.000(6)
C128 0.116(5) 0.124(7) 0.190(9) 0.002(7) -0.007(5) -0.035(5)
C77 0.084(4) 0.147(7) 0.110(6) -0.007(6) 0.004(4) 0.018(4)
C130 0.102(5) 0.122(6) 0.106(6) 0.000(5) -0.001(4) 0.008(4)
C97 0.113(6) 0.212(10) 0.130(7) -0.032(7) 0.020(5) 0.043(7)
F15B 0.227(16) 0.30(2) 0.113(10) 0.007(13) -0.058(9) 0.112(16)
C80 0.172(7) 0.143(7) 0.144(8) -0.014(7) 0.041(6) 0.000(6)
C114 0.171(8) 0.128(7) 0.199(11) 0.016(8) 0.051(8) -0.016(7)
C85 0.106(5) 0.170(8) 0.106(6) -0.016(6) 0.022(4) 0.013(5)
F7 0.274(10) 0.093(4) 0.60(2) 0.000(7) -0.280(13) 0.025(5)
C109 0.179(8) 0.125(7) 0.124(7) -0.015(6) 0.052(6) -0.032(6)
C74 0.120(6) 0.165(9) 0.127(7) -0.012(7) 0.000(5) -0.001(7)
C123 0.110(5) 0.151(8) 0.156(8) -0.032(7) -0.006(5) 0.024(6)
C99 0.133(6) 0.183(9) 0.164(8) -0.041(8) 0.055(6) 0.012(7)
C3 0.224(10) 0.081(6) 0.200(11) 0.042(8) 0.088(9) -0.020(7)
C86 0.128(6) 0.203(10) 0.173(9) -0.069(9) 0.037(6) 0.004(7)
C131 0.141(6) 0.164(8) 0.117(7) -0.032(7) 0.018(6) 0.000(6)
C20 0.074(5) 0.170(10) 0.341(16) -0.188(11) -0.063(8) 0.052(6)
C119 0.200(10) 0.185(10) 0.143(8) -0.006(8) -0.007(7) -0.074(8)
C118 0.174(8) 0.130(7) 0.141(8) -0.020(7) 0.032(6) -0.028(7)
F6 0.345(10) 0.335(12) 0.306(11) -0.071(10) 0.215(10) -0.034(10)
C23 0.110(6) 0.107(7) 0.179(10) -0.070(8) -0.024(6) 0.003(6)
C110 0.172(8) 0.155(9) 0.194(11) 0.018(9) 0.018(7) -0.043(8)
C44 0.091(5) 0.129(7) 0.167(9) 0.044(7) 0.045(6) 0.011(6)
C76 0.257(12) 0.150(9) 0.199(11) -0.036(9) 0.046(9) -0.045(9)
C124 0.142(6) 0.134(7) 0.143(7) -0.013(6) 0.016(5) -0.014(6)
C111 0.48(2) 0.38(2) 0.070(7) -0.027(10) 0.003(10) -0.335(19)
F12 0.308(8) 0.200(7) 0.315(10) -0.174(8) 0.161(8) -0.059(6)
C75 0.172(8) 0.137(8) 0.149(8) 0.005(7) -0.013(6) 0.014(7)
F33A 0.199(11) 0.117(7) 0.107(7) 0.008(6) 0.045(7) -0.081(9)
C132 0.182(8) 0.228(12) 0.132(8) -0.024(8) 0.022(7) 0.006(8)
F16 0.196(6) 0.080(4) 0.63(2) -0.028(7) 0.077(9) 0.002(4)
C101 0.136(8) 0.156(10) 0.236(12) -0.001(9) 0.037(8) 0.012(8)
C115 0.151(8) 0.154(9) 0.249(13) 0.032(10) 0.050(8) 0.033(8)
C5 0.296(17) 0.134(10) 0.138(12) 0.026(10) 0.084(11) -0.027(11)
F35 0.318(10) 0.172(7) 0.431(16) -0.076(9) -0.002(11) 0.145(8)
C120 0.166(8) 0.274(15) 0.216(12) -0.005(12) -0.009(8) -0.063(9)
C93 0.136(8) 0.202(12) 0.273(15) -0.083(12) 0.084(9) 0.010(8)
F24 0.108(4) 0.373(12) 0.312(9) 0.202(9) -0.049(4) -0.016(5)
C94 0.295(17) 0.226(13) 0.108(8) 0.083(9) 0.035(8) 0.027(12)
F22 0.243(8) 0.215(8) 0.434(15) -0.080(9) -0.155(9) 0.140(8)
C100 0.226(12) 0.324(17) 0.288(16) -0.208(15) 0.027(11) 0.020(12)
F32 0.276(10) 0.266(11) 0.432(16) 0.163(11) 0.213(11) 0.036(8)
C9 0.085(4) 0.066(4) 0.086(5) 0.002(4) 0.014(3) -0.008(3)
N2 0.094(3) 0.061(3) 0.078(4) -0.013(3) 0.010(3) -0.014(3)
C116 0.184(10) 0.189(12) 0.346(19) 0.040(13) 0.037(11) 0.015(10)
C95 0.152(9) 0.247(15) 0.38(2) -0.018(17) 0.005(11) 0.038(10)
C87 0.160(9) 0.298(16) 0.193(11) -0.076(12) 0.069(8) 0.038(10)
C108 0.263(16) 0.32(2) 0.48(3) 0.20(2) 0.106(18) 0.110(16)
C106 0.131(7) 0.132(7) 0.240(12) -0.001(8) 0.046(7) 0.041(6)
C96 0.35(2) 0.48(3) 0.291(19) 0.01(2) -0.156(17) 0.18(2)
F2 0.52(3) 0.145(9) 0.49(3) 0.037(11) -0.014(19) -0.150(16)
F1 0.64(2) 0.136(5) 0.313(12) 0.014(7) 0.199(13) -0.152(9)
F3 0.350(13) 0.116(5) 0.60(2) -0.012(9) 0.137(16) 0.000(8)
C29 0.106(7) 0.093(7) 0.312(17) -0.076(9) -0.028(8) -0.019(6)
C25 0.081(6) 0.109(8) 0.216(12) 0.022(9) -0.025(8) 0.000(6)
C88 0.34(2) 0.47(3) 0.32(2) -0.11(2) 0.113(18) -0.05(2)
C71 0.328(15) 0.167(10) 0.228(13) 0.118(9) 0.229(12) 0.181(10)
C47 0.117(7) 0.190(11) 0.144(9) 0.065(9) 0.016(7) 0.031(8)
C1 0.182(15) 0.144(18) 0.52(4) 0.14(2) 0.14(2) 0.013(14)
C112 0.51(3) 0.260(17) 0.195(14) -0.059(13) -0.075(16) 0.13(2)
C107 0.155(9) 0.151(9) 0.41(2) 0.149(12) 0.002(11) 0.015(8)
C135 0.42(2) 0.054(6) 0.51(3) 0.050(11) 0.18(2) 0.020(10)
C134 0.149(7) 0.101(6) 0.278(13) 0.015(8) 0.032(8) -0.022(6)
C136 0.62(5) 0.22(2) 0.93(8) -0.09(3) -0.13(5) 0.13(3)
C103 0.277(16) 0.143(10) 0.35(2) -0.079(14) 0.070(15) -0.055(11)
C102 0.223(14) 0.37(3) 0.42(2) -0.20(2) 0.159(16) -0.124(17)
C104 0.42(2) 0.41(3) 0.158(12) 0.018(16) 0.049(14) -0.03(2)
C91 0.123(8) 0.38(3) 0.235(17) -0.133(19) -0.004(9) 0.009(11)
C90 0.302(18) 0.34(2) 0.172(13) -0.088(16) -0.105(13) 0.118(18)
C89 0.43(2) 0.203(13) 0.196(14) -0.035(13) 0.138(15) -0.106(14)
O16 0.73(4) 1.03(6) 0.346(18) 0.07(3) 0.20(2) -0.24(4)
C81 0.117(6) 0.136(7) 0.180(9) -0.021(7) 0.039(6) -0.026(6)
C82 0.251(14) 0.172(12) 0.33(2) 0.021(14) 0.111(14) -0.044(11)
C84 0.41(3) 0.44(4) 0.61(7) 0.01(4) 0.23(4) 0.04(3)
C83 0.67(7) 0.37(4) 0.34(4) -0.02(3) 0.15(4) -0.06(4)
O15 0.33(2) 1.96(14) 1.44(10) 1.20(10) 0.35(4) 0.52(5)
C92 0.39(3) 0.58(4) 0.63(5) 0.25(4) -0.13(3) -0.30(3)

loop_
_atom_type_symbol
_atom_type_description
_atom_type_scat_dispersion_real
_atom_type_scat_dispersion_imag
_atom_type_scat_source
C C 0.0033 0.0016 'International Tables Vol C Tables 4.2.6.8 and 6.1.1.4'
H H 0.0000 0.0000 'International Tables Vol C Tables 4.2.6.8 and 6.1.1.4'
N N 0.0061 0.0033 'International Tables Vol C Tables 4.2.6.8 and 6.1.1.4'
O O 0.0106 0.0060 'International Tables Vol C Tables 4.2.6.8 and 6.1.1.4'
F F 0.0171 0.0103 'International Tables Vol C Tables 4.2.6.8 and 6.1.1.4'
S S 0.1246 0.1234 'International Tables Vol C Tables 4.2.6.8 and 6.1.1.4'

loop_
_geom_angle_atom_site_label_1
_geom_angle_atom_site_label_2
_geom_angle_atom_site_label_3
_geom_angle
O7 S1 O10 111.3(2)
O7 S1 O8 109.5(2)
O10 S1 O8 110.3(2)
O7 S1 O9 109.2(3)
O10 S1 O9 108.0(2)
O8 S1 O9 108.5(2)
O11 S2 O12 113.1(3)
O11 S2 O14 110.5(3)
O12 S2 O14 104.6(4)
O11 S2 O13 108.1(2)
O12 S2 O13 112.0(3)
O14 S2 O13 108.5(3)
C64 N11 C62 127.1(4)
C57 N10 C58 128.3(4)
C64 N12 C65 126.4(4)
C33 N6 C34 122.9(4)
C16 N3 C14 124.4(5)
O6 C64 N11 124.1(5)
O6 C64 N12 124.0(4)
N11 C64 N12 111.9(4)
C31 N5 C33 126.8(4)
C57 N9 C55 126.5(5)
C9 N1 C7 127.1(6)
C40 N7 C38 124.2(4)
C40 N8 C41 125.4(5)
C133 N16 C121 112.6(5)
C133 N16 C125 105.2(4)
C121 N16 C125 111.3(5)
C133 N16 C129 110.8(5)
C121 N16 C129 105.6(4)
C125 N16 C129 111.5(5)
C58 C63 C62 119.2(5)
C61 C62 C63 121.5(5)
C61 C62 N11 114.5(5)
C63 C62 N11 123.9(5)
C15 C10 C11 120.3(5)
C15 C10 N2 125.2(5)
C11 C10 N2 114.5(5)
C16 N4 C17 124.7(5)
C66 C65 C72 118.3(5)
C66 C65 N12 124.7(5)
C72 C65 N12 116.9(5)
O5 C57 N10 124.6(5)
O5 C57 N9 123.5(5)
N10 C57 N9 111.9(5)
O3 C33 N6 125.5(5)
O3 C33 N5 122.1(5)
N6 C33 N5 112.4(5)
C34 C39 C38 120.9(5)
C13 C14 C15 121.5(5)
C13 C14 N3 117.7(5)
C15 C14 N3 120.8(5)
C59 C58 C63 120.0(5)
C59 C58 N10 116.4(5)
C63 C58 N10 123.6(5)
C30 C31 N5 124.2(5)
C30 C31 C32 119.0(5)
N5 C31 C32 116.8(5)
C39 C34 C35 119.9(5)
C39 C34 N6 121.3(5)
C35 C34 N6 118.8(5)
C24 C17 C18 120.2(6)
C24 C17 N4 117.0(6)
C18 C17 N4 122.8(5)
C10 C15 C14 119.3(5)
C65 C66 C67 119.8(5)
O2 C16 N4 124.8(5)
O2 C16 N3 123.2(5)
N4 C16 N3 112.0(5)
C70 C72 C65 121.0(5)
C50 C56 C55 120.6(5)
C39 C38 N7 123.5(5)
C39 C38 C37 118.6(5)
N7 C38 C37 117.9(5)
C54 C55 N9 125.2(5)
C54 C55 C56 117.2(5)
N9 C55 C56 117.6(5)
C12 C11 C10 118.4(5)
C60 C61 C62 117.7(5)
C56 C50 C51 121.9(5)
C56 C50 C49 117.3(6)
C51 C50 C49 120.8(6)
C85 N13 C73 112.7(6)
C85 N13 C77 106.5(5)
C73 N13 C77 110.8(6)
C85 N13 C81 112.2(6)
C73 N13 C81 104.9(6)
C77 N13 C81 109.9(6)
C36 C37 C38 120.3(5)
O4 C40 N7 124.2(5)
O4 C40 N8 124.2(6)
N7 C40 N8 111.5(5)
C48 C41 C42 118.1(6)
C48 C41 N8 118.5(5)
C42 C41 N8 123.4(5)
C125 C126 C127 110.0(5)
C97 N14 C93 116.9(6)
C97 N14 C101 110.3(7)
C93 N14 C101 109.6(7)
C97 N14 C89 109.3(7)
C93 N14 C89 100.2(8)
C101 N14 C89 110.0(8)
C43 C42 C41 119.6(6)
C22 C24 C17 119.3(6)
C60 C59 C58 119.5(5)
C69 C67 C66 121.1(5)
C69 C67 C68 117.7(6)
C66 C67 C68 121.2(6)
C28 C30 C31 120.5(5)
C19 C18 C17 118.9(6)
C46 C48 C41 121.0(6)
C26 C32 C31 120.3(5)
C113 N15 C105 107.0(5)
C113 N15 C109 111.1(6)
C105 N15 C109 111.2(6)
C113 N15 C117 112.5(6)
C105 N15 C117 111.5(6)
C109 N15 C117 103.6(5)
C11 C12 C13 122.7(6)
C14 C13 C12 117.8(5)
C32 C26 C27 122.1(5)
C32 C26 C25 123.4(7)
C27 C26 C25 114.5(7)
C37 C36 C35 120.9(5)
C55 C54 C52 121.0(5)
C126 C125 N16 116.9(4)
C30 C28 C27 121.4(6)
C30 C28 C29 117.3(7)
C27 C28 C29 121.2(7)
C69 C70 C72 120.3(5)
C69 C70 C71 119.5(6)
C72 C70 C71 119.5(6)
C36 C35 C34 119.4(5)
C50 C51 C52 118.1(6)
C61 C60 C59 121.9(5)
C22 C21 C19 119.6(6)
N16 C121 C122 114.9(4)
C54 C52 C51 121.1(5)
C54 C52 C53 120.2(6)
C51 C52 C53 118.7(6)
N16 C133 C134 116.5(5)
C21 C19 C18 120.9(6)
C21 C19 C20 117.0(6)
C18 C19 C20 121.3(6)
C130 C129 N16 116.8(5)
C45 C43 C42 121.4(6)
C45 C43 C44 119.8(7)
C42 C43 C44 118.8(6)
C24 C22 C21 121.1(6)
C24 C22 C23 119.0(7)
C21 C22 C23 119.9(7)
C48 C46 C45 121.4(6)
C48 C46 C47 120.3(7)
C45 C46 C47 118.3(7)
N15 C105 C106 120.6(6)
C26 C27 C28 116.7(6)
C70 C69 C67 119.4(5)
N1 C7 C6 124.1(6)
N1 C7 C8 117.1(7)
C6 C7 C8 118.8(7)
F26 C49 F27 106.4(8)
F26 C49 F25 106.6(7)
F27 C49 F25 98.3(7)
F26 C49 C50 118.2(7)
F27 C49 C50 113.9(6)
F25 C49 C50 111.4(7)
C118 C117 N15 114.1(6)
C3 C4 C6 122.3(9)
C3 C4 C5 118.6(10)
C6 C4 C5 119.1(9)
C79 C78 C77 110.8(6)
F32 C68 F31 126.7(9)
F32 C68 F33B 79.8(9)
F31 C68 F33B 94.6(11)
F32 C68 F33A 68.1(10)
F31 C68 F33A 79.7(8)
F33B C68 F33A 133.3(7)
F32 C68 C67 115.0(9)
F31 C68 C67 115.2(6)
F33B C68 C67 114.9(8)
F33A C68 C67 109.1(9)
C7 C6 C4 118.5(7)
C8 C2 C3 120.8(8)
C8 C2 C1 113.2(13)
C3 C2 C1 126.0(14)
C97 C98 C99 115.0(7)
C80 C79 C78 114.5(7)
C123 C122 C121 111.6(5)
C74 C73 N13 115.8(6)
C128 C127 C126 115.2(6)
C46 C45 C43 118.5(6)
C2 C8 C7 120.8(8)
F28 C53 F30 106.8(9)
F28 C53 F29 103.4(8)
F30 C53 F29 105.3(7)
F28 C53 C52 113.3(7)
F30 C53 C52 115.6(7)
F29 C53 C52 111.5(8)
C114 C113 N15 116.8(7)
C78 C77 N13 116.6(5)
C129 C130 C131 110.7(6)
C98 C97 N14 120.6(7)
C115 C114 C113 108.7(9)
N13 C85 C86 115.0(6)
C110 C109 N15 120.0(7)
C73 C74 C75 106.6(6)
C124 C123 C122 114.3(7)
C98 C99 C100 116.3(9)
C4 C3 C2 118.9(9)
C87 C86 C85 111.2(8)
C130 C131 C132 114.7(7)
F7 C20 F9 129.7(16)
F7 C20 F8 89.9(11)
F9 C20 F8 93.9(10)
F7 C20 C19 114.8(8)
F9 C20 C19 114.6(9)
F8 C20 C19 96.0(12)
C120 C119 C118 112.6(9)
C119 C118 C117 108.5(7)
F11 C23 F12 100.9(8)
F11 C23 F10 104.0(9)
F12 C23 F10 103.6(11)
F11 C23 C22 116.9(10)
F12 C23 C22 112.5(9)
F10 C23 C22 116.9(7)
C111 C110 C109 107.8(8)
F21 C44 F19 110.7(8)
F21 C44 F20 104.9(8)
F19 C44 F20 99.9(7)
F21 C44 C43 116.2(8)
F19 C44 C43 113.4(7)
F20 C44 C43 110.1(7)
C112 C111 C110 101.3(10)
C76 C75 C74 109.8(7)
C102 C101 N14 125.3(12)
C114 C115 C116 111.1(10)
F4 C5 F5 111.6(15)
F4 C5 F6 99.9(13)
F5 C5 F6 103.2(10)
F4 C5 C4 115.5(10)
F5 C5 C4 115.5(12)
F6 C5 C4 109.1(14)
C94 C93 N14 111.8(10)
C93 C94 C95 110.9(9)
O1 C9 N2 126.0(6)
O1 C9 N1 123.3(6)
N2 C9 N1 110.7(6)
C9 N2 C10 126.1(5)
C96 C95 C94 110.4(9)
C86 C87 C88 109.0(11)
C105 C106 C107 112.5(7)
F18 C29 F16 109.0(14)
F18 C29 F17 102.9(13)
F16 C29 F17 99.2(9)
F18 C29 C28 119.5(7)
F16 C29 C28 112.8(11)
F17 C29 C28 111.0(14)
F15A C25 F13 81.8(11)
F15A C25 F14 127.3(10)
F13 C25 F14 99.4(12)
F15A C25 F15B 59.3(13)
F13 C25 F15B 135.2(15)
F14 C25 F15B 89.0(12)
F15A C25 C26 118.1(10)
F13 C25 C26 109.5(10)
F14 C25 C26 111.0(9)
F15B C25 C26 108.1(11)
F36 C71 F34 127.3(12)
F36 C71 F35 86.3(12)
F34 C71 F35 88.7(11)
F36 C71 C70 116.4(8)
F34 C71 C70 116.3(9)
F35 C71 C70 96.8(13)
F24 C47 F23 104.5(13)
F24 C47 F22 101.9(10)
F23 C47 F22 102.7(11)
F24 C47 C46 116.2(9)
F23 C47 C46 118.9(9)
F22 C47 C46 110.5(12)
F2 C1 F3 129(4)
F2 C1 F1 104(2)
F3 C1 F1 102(2)
F2 C1 C2 113(3)
F3 C1 C2 105.0(17)
F1 C1 C2 101(2)
C108 C107 C106 109.9(10)
C136 C135 C134 86.9(13)
C133 C134 C135 106.4(8)
C104 C103 C102 117.2(14)
C101 C102 C103 126.4(17)
C92 C91 C90 107.2(17)
C89 C90 C91 138.3(12)
C90 C89 N14 150.5(12)
N13 C81 C82 112.6(8)
C83 C82 C81 116.8(18)
C82 C83 C84 112(3)

loop_
_geom_bond_atom_site_label_1
_geom_bond_atom_site_label_2
_geom_bond_distance
S1 O7 1.452(4)
S1 O10 1.459(4)
S1 O8 1.472(3)
S1 O9 1.487(3)
S2 O11 1.435(4)
S2 O12 1.442(5)
S2 O14 1.440(5)
S2 O13 1.459(3)
O6 C64 1.207(5)
O3 C33 1.220(6)
O5 C57 1.212(6)
O2 C16 1.207(6)
N11 C64 1.371(6)
N11 C62 1.424(6)
N10 C57 1.343(6)
N10 C58 1.421(6)
N12 C64 1.374(6)
N12 C65 1.398(6)
F26 C49 1.214(9)
O1 C9 1.213(6)
O4 C40 1.217(6)
F11 C23 1.253(11)
F21 C44 1.275(9)
N6 C33 1.345(6)
N6 C34 1.414(6)
N3 C16 1.365(7)
N3 C14 1.423(6)
F18 C29 1.234(9)
F30 C53 1.284(8)
N5 C31 1.384(6)
N5 C33 1.388(6)
N9 C57 1.378(6)
N9 C55 1.391(6)
F10 C23 1.288(8)
N1 C9 1.382(7)
N1 C7 1.370(7)
N7 C40 1.355(6)
N7 C38 1.394(6)
F9 C20 1.133(9)
N8 C40 1.370(6)
N8 C41 1.393(6)
N16 C133 1.518(7)
N16 C121 1.510(7)
N16 C125 1.518(6)
N16 C129 1.533(7)
F27 C49 1.290(8)
F28 C53 1.283(9)
F25 C49 1.318(8)
C63 C58 1.383(6)
C63 C62 1.383(6)
C62 C61 1.387(7)
C10 C15 1.370(6)
C10 C11 1.403(7)
C10 N2 1.421(6)
F33B C68 1.319(11)
N4 C16 1.364(6)
N4 C17 1.421(7)
C65 C66 1.381(6)
C65 C72 1.401(7)
F29 C53 1.309(9)
C39 C34 1.377(7)
C39 C38 1.390(6)
C14 C13 1.371(7)
C14 C15 1.396(7)
F19 C44 1.309(8)
F15A C25 1.203(15)
C58 C59 1.374(7)
C31 C30 1.373(7)
C31 C32 1.391(7)
C34 C35 1.403(7)
C17 C24 1.390(7)
C17 C18 1.391(7)
C66 C67 1.389(7)
C72 C70 1.376(7)
F34 C71 1.138(8)
C56 C50 1.349(7)
C56 C55 1.428(7)
C38 C37 1.403(7)
C55 C54 1.380(7)
C11 C12 1.371(7)
C61 C60 1.371(7)
F14 C25 1.282(11)
C50 C51 1.370(7)
C50 C49 1.488(8)
N13 C85 1.500(8)
N13 C73 1.535(9)
N13 C77 1.520(7)
N13 C81 1.526(9)
C37 C36 1.376(7)
C41 C48 1.380(7)
C41 C42 1.404(7)
C126 C125 1.506(7)
C126 C127 1.513(8)
N14 C97 1.446(8)
N14 C93 1.5492(10)
N14 C101 1.509(11)
N14 C89 1.4504(10)
C42 C43 1.382(7)
C24 C22 1.366(8)
C59 C60 1.382(7)
F20 C44 1.381(10)
C67 C69 1.377(7)
C67 C68 1.485(9)
C30 C28 1.372(7)
C18 C19 1.385(8)
C48 C46 1.376(7)
C32 C26 1.358(7)
N15 C113 1.531(9)
N15 C105 1.535(8)
N15 C109 1.538(9)
N15 C117 1.539(8)
C12 C13 1.381(7)
F4 C5 1.284(12)
F13 C25 1.276(13)
C26 C27 1.392(8)
C26 C25 1.528(10)
C36 C35 1.374(7)
C54 C52 1.369(7)
C28 C27 1.398(8)
C28 C29 1.477(11)
C70 C69 1.365(7)
C70 C71 1.549(13)
C51 C52 1.394(8)
C21 C22 1.375(8)
C21 C19 1.368(8)
F36 C71 1.121(10)
C121 C122 1.541(8)
C52 C53 1.494(9)
C133 C134 1.509(9)
C19 C20 1.587(13)
C129 C130 1.480(8)
C43 C45 1.380(8)
C43 C44 1.488(9)
C22 C23 1.455(9)
C46 C45 1.362(8)
C46 C47 1.493(11)
C105 C106 1.522(9)
C7 C6 1.391(8)
C7 C8 1.427(8)
F5 C5 1.259(14)
F8 C20 1.390(15)
F23 C47 1.226(11)
F31 C68 1.250(9)
F17 C29 1.321(16)
C117 C118 1.527(9)
C4 C3 1.359(11)
C4 C6 1.406(9)
C4 C5 1.480(14)
C78 C79 1.497(8)
C78 C77 1.525(8)
C68 F32 1.207(10)
C68 F33A 1.347(12)
C2 C8 1.349(10)
C2 C3 1.403(12)
C2 C1 1.61(3)
C98 C97 1.5186(10)
C98 C99 1.449(9)
C79 C80 1.517(9)
C122 C123 1.515(9)
C73 C74 1.507(9)
C127 C128 1.482(9)
C113 C114 1.504(10)
C130 C131 1.499(9)
F15B C25 1.378(17)
C114 C115 1.490(11)
C85 C86 1.504(9)
F7 C20 1.100(10)
C109 C110 1.545(10)
C74 C75 1.5399(10)
C123 C124 1.458(9)
C99 C100 1.396(11)
C86 C87 1.463(12)
C131 C132 1.519(10)
C119 C120 1.461(12)
C119 C118 1.555(11)
F6 C5 1.363(16)
C23 F12 1.268(11)
C110 C111 1.4513(10)
C76 C75 1.5392(10)
C111 C112 1.4490(10)
F16 C29 1.263(14)
C101 C102 1.295(14)
C115 C116 1.504(13)
F35 C71 1.455(17)
C93 C94 1.346(13)
F24 C47 1.241(11)
C94 C95 1.5499(10)
F22 C47 1.280(13)
C9 N2 1.364(7)
C95 C96 1.5494(10)
C87 C88 1.493(17)
C108 C107 1.4945(7)
C106 C107 1.4953(7)
F2 C1 1.06(3)
F1 C1 1.34(3)
F3 C1 1.191(19)
C135 C136 1.5499(11)
C135 C134 1.623(14)
C103 C104 1.5194(10)
C103 C102 1.529(17)
C91 C92 1.03(2)
C91 C90 1.4500(10)
C90 C89 1.4487(10)
C81 C82 1.541(14)
C82 C83 1.5502(12)
C84 C83 1.38(4)
